data_4037662
loop_
_publ_author_name
'Brunner, Henri'
'Tsuno, Takashi'
'Bal\'azs, G\'abor'

_publ_section_title
;
 Chiral Selectivity in the Achiral Amino Acid Glycine.
;
_journal_name_full 'The Journal of organic chemistry'
_journal_paper_doi 10.1021/acs.joc.9b02726
_journal_year 2019
_chemical_formula_moiety 'C2 H5 N O2'
_chemical_formula_sum 'C2 H5 N O2'
_chemical_formula_weight 75.07
_chemical_name_systematic 'gamma glycine'
_space_group_crystal_system trigonal
_space_group_IT_number 144
_space_group_name_Hall 'P 31'
_space_group_name_H-M_alt 'P 31'
_atom_sites_solution_hydrogens geom
_atom_sites_solution_primary dual
_audit_creation_date 2019-05-14
_audit_creation_method
;
Olex2 1.2
(compiled 2018.05.29 svn.r3508 for OlexSys, GUI svn.r5506)
;
_cell_angle_alpha 90
_cell_angle_beta 90
_cell_angle_gamma 120
_cell_formula_units_Z 3
_cell_length_a 7.0167(5)
_cell_length_b 7.0167(5)
_cell_length_c 5.4894(3)
_cell_measurement_reflns_used 620
_cell_measurement_temperature 173
_cell_measurement_theta_max 29.6680
_cell_measurement_theta_min 3.3400
_cell_volume 234.06(3)
_computing_cell_refinement 'CrysAlisPro 1.171.39.46e (Rigaku OD, 2018)'
_computing_data_collection 'CrysAlisPro 1.171.39.46e (Rigaku OD, 2018)'
_computing_data_reduction 'CrysAlisPro 1.171.39.46e (Rigaku OD, 2018)'
_computing_molecular_graphics 'Olex2 (Dolomanov et al., 2009)'
_computing_publication_material 'Olex2 (Dolomanov et al., 2009)'
_computing_structure_refinement 'ShelXL (Sheldrick, 2015)'
_computing_structure_solution 'ShelXT (Sheldrick, 2015)'
_diffrn_ambient_temperature 173
_diffrn_detector 'Rigaku HyPix-3000 area detector'
_diffrn_detector_area_resol_mean 10.0
_diffrn_detector_type 'HPC area detector'
_diffrn_measured_fraction_theta_full 1.000
_diffrn_measured_fraction_theta_max 0.964
_diffrn_measurement_details
;
List of Runs (angles in degrees, time in seconds):

  # Type    Start    End  Width  t~exp~   \w     \q     \k     \f   Frames
--------------------------------------------------------------------------
  1  \w    -38.00 107.00   0.50    7.65    --   20.00  54.00 -60.00  290
  2  \w    -74.00 -48.00   0.50    7.65    --   20.00  54.00-150.00   52
  3  \w     -9.00  17.00   0.50    7.65    --   20.00  54.00-150.00   52
  4  \w      8.00  33.00   0.50    7.65    --   20.00  54.00-120.00   50
  5  \w    -71.00 -42.00   0.50    7.65    --   20.00  54.00 -60.00   58
;
_diffrn_measurement_device 'two-circle diffractometer'
_diffrn_measurement_device_type 'XtaLAB Mini II (JP)'
_diffrn_measurement_method '\w scans'
_diffrn_orient_matrix_type 'CrysAlisPro convention (1999,Acta A55,543-557)'
_diffrn_orient_matrix_UB_11 0.0947741000
_diffrn_orient_matrix_UB_12 -0.0116737000
_diffrn_orient_matrix_UB_13 -0.0020452000
_diffrn_orient_matrix_UB_21 0.0314842000
_diffrn_orient_matrix_UB_22 0.0561989000
_diffrn_orient_matrix_UB_23 -0.1131802000
_diffrn_orient_matrix_UB_31 0.0603929000
_diffrn_orient_matrix_UB_32 0.1015327000
_diffrn_orient_matrix_UB_33 0.0624077000
_diffrn_radiation_collimation 0.3
_diffrn_radiation_monochromator 'curved graphite'
_diffrn_radiation_probe x-ray
_diffrn_radiation_type MoK\a
_diffrn_radiation_wavelength 0.71073
_diffrn_reflns_av_R_equivalents 0.0184
_diffrn_reflns_av_unetI/netI 0.0345
_diffrn_reflns_Laue_measured_fraction_full 1.000
_diffrn_reflns_Laue_measured_fraction_max 0.964
_diffrn_reflns_limit_h_max 9
_diffrn_reflns_limit_h_min -8
_diffrn_reflns_limit_k_max 9
_diffrn_reflns_limit_k_min -9
_diffrn_reflns_limit_l_max 3
_diffrn_reflns_limit_l_min -7
_diffrn_reflns_number 1041
_diffrn_reflns_point_group_measured_fraction_full 0.677
_diffrn_reflns_point_group_measured_fraction_max 0.601
_diffrn_reflns_theta_full 25.000
_diffrn_reflns_theta_max 30.254
_diffrn_reflns_theta_min 3.353
_diffrn_source 'Sealed X-ray tube'
_diffrn_source_type 'Sealed X-ray tube'
_exptl_absorpt_coefficient_mu 0.142
_exptl_absorpt_correction_T_max 1.00000
_exptl_absorpt_correction_T_min 0.94420
_exptl_absorpt_correction_type multi-scan
_exptl_absorpt_process_details
;
CrysAlisPro 1.171.39.46e (Rigaku Oxford Diffraction, 2018)
Empirical absorption correction using spherical harmonics,
 implemented in SCALE3 ABSPACK scaling algorithm.
;
_exptl_crystal_colour 'clear colourless'
_exptl_crystal_colour_lustre clear
_exptl_crystal_colour_primary colourless
_exptl_crystal_density_diffrn 1.598
_exptl_crystal_description block
_exptl_crystal_F_000 120
_exptl_crystal_preparation 'From TCI'
_exptl_crystal_recrystallization_method 'From H2O/EtOH with KO2CEt'
_exptl_crystal_size_max 0.211
_exptl_crystal_size_mid 0.174
_exptl_crystal_size_min 0.134
_refine_diff_density_max 0.233
_refine_diff_density_min -0.189
_refine_diff_density_rms 0.050
_refine_ls_abs_structure_details
;
 Flack x determined using 104 quotients [(I+)-(I-)]/[(I+)+(I-)]
 (Parsons, Flack and Wagner, Acta Cryst. B69 (2013) 249-259).
;
_refine_ls_abs_structure_Flack -1.8(10)
_refine_ls_extinction_coef 0.16(2)
_refine_ls_extinction_expression Fc^*^=kFc[1+0.001xFc^2^\l^3^/sin(2\q)]^-1/4^
_refine_ls_extinction_method 'SHELXL-2018/3 (Sheldrick 2018)'
_refine_ls_goodness_of_fit_ref 1.119
_refine_ls_hydrogen_treatment constr
_refine_ls_matrix_type full
_refine_ls_number_parameters 48
_refine_ls_number_reflns 565
_refine_ls_number_restraints 1
_refine_ls_restrained_S_all 1.118
_refine_ls_R_factor_all 0.0377
_refine_ls_R_factor_gt 0.0354
_refine_ls_shift/su_max 0.000
_refine_ls_shift/su_mean 0.000
_refine_ls_structure_factor_coef Fsqd
_refine_ls_weighting_details 'w=1/[\s^2^(Fo^2^)+(0.0217P)^2^+0.1155P] where P=(Fo^2^+2Fc^2^)/3'
_refine_ls_weighting_scheme calc
_refine_ls_wR_factor_gt 0.0797
_refine_ls_wR_factor_ref 0.0806
_reflns_Friedel_coverage 0.247
_reflns_Friedel_fraction_full 0.355
_reflns_Friedel_fraction_max 0.238
_reflns_number_gt 531
_reflns_number_total 565
_reflns_threshold_expression 'I > 2\s(I)'
_cod_data_source_file jo9b02726_si_002.cif
_cod_data_source_block CCDC1916165
_cod_original_cell_volume 234.06(4)
_cod_database_code 4037662
_shelx_shelxl_version_number 2018/3
_chemical_oxdiff_formula 'C2 H5 N1 O2'
_chemical_oxdiff_usercomment 'glycine '
_shelx_space_group_comment
;
The symmetry employed for this shelxl refinement is uniquely defined
by the following loop, which should always be used as a source of
symmetry information in preference to the above space-group names.
They are only intended as comments.
;
_reflns_odcompleteness_completeness 99.72
_reflns_odcompleteness_iscentric 1
_reflns_odcompleteness_theta 27.42
_olex2_refinement_description
;
1. Fixed Uiso
 At 1.2 times of:
  All C(H,H) groups, All N(H,H,H) groups
2.a Secondary CH2 refined with riding coordinates:
 C005(H00D,H00E)
2.b Idealised Me refined as rotating group:
 N003(H00A,H00C,H00B)
;
_olex2_submission_special_instructions 'No special instructions were received'
_oxdiff_exptl_absorpt_empirical_details
;
Empirical correction (ABSPACK) includes:
- Absorption correction using spherical harmonics
- Frame scaling
;
_oxdiff_exptl_absorpt_empirical_full_max 1.096
_oxdiff_exptl_absorpt_empirical_full_min 0.941

loop_
_space_group_symop_operation_xyz
'x, y, z'
'-y, x-y, z+1/3'
'-x+y, -x, z+2/3'

loop_
_atom_site_label
_atom_site_type_symbol
_atom_site_fract_x
_atom_site_fract_y
_atom_site_fract_z
_atom_site_U_iso_or_equiv
_atom_site_adp_type
_atom_site_occupancy
_atom_site_site_symmetry_order
_atom_site_calc_flag
_atom_site_refinement_flags_posn
O001 O 0.5657(3) 0.6783(3) 0.7290(4) 0.0151(4) Uani 1 1 d .
O002 O 0.8767(3) 0.6647(3) 0.7597(3) 0.0210(5) Uani 1 1 d .
N003 N 0.5780(4) 0.6949(3) 0.2395(5) 0.0128(4) Uani 1 1 d .
H00A H 0.590745 0.687254 0.079034 0.015 Uiso 1 1 calc GR
H00C H 0.609841 0.830485 0.280158 0.015 Uiso 1 1 calc GR
H00B H 0.440706 0.599509 0.284573 0.015 Uiso 1 1 calc GR
C004 C 0.7263(4) 0.6659(4) 0.6396(5) 0.0131(5) Uani 1 1 d .
C005 C 0.7310(4) 0.6411(5) 0.3633(5) 0.0154(5) Uani 1 1 d .
H00D H 0.879098 0.737643 0.303894 0.018 Uiso 1 1 calc R
H00E H 0.691745 0.490946 0.324548 0.018 Uiso 1 1 calc R

loop_
_atom_site_aniso_label
_atom_site_aniso_U_11
_atom_site_aniso_U_22
_atom_site_aniso_U_33
_atom_site_aniso_U_23
_atom_site_aniso_U_13
_atom_site_aniso_U_12
O001 0.0148(10) 0.0224(10) 0.0106(7) 0.0014(9) 0.0021(8) 0.0112(8)
O002 0.0179(10) 0.0359(12) 0.0135(9) 0.0036(9) 0.0004(8) 0.0166(9)
N003 0.0143(11) 0.0168(11) 0.0078(8) -0.0010(9) -0.0010(9) 0.0081(10)
C004 0.0143(13) 0.0122(12) 0.0096(10) 0.0012(9) 0.0005(9) 0.0043(10)
C005 0.0170(14) 0.0241(14) 0.0107(11) -0.0012(11) -0.0006(10) 0.0146(12)

loop_
_atom_type_symbol
_atom_type_description
_atom_type_scat_dispersion_real
_atom_type_scat_dispersion_imag
_atom_type_scat_source
C C 0.0033 0.0016 'International Tables Vol C Tables 4.2.6.8 and 6.1.1.4'
H H 0.0000 0.0000 'International Tables Vol C Tables 4.2.6.8 and 6.1.1.4'
N N 0.0061 0.0033 'International Tables Vol C Tables 4.2.6.8 and 6.1.1.4'
O O 0.0106 0.0060 'International Tables Vol C Tables 4.2.6.8 and 6.1.1.4'

loop_
_geom_angle_atom_site_label_1
_geom_angle_atom_site_label_2
_geom_angle_atom_site_label_3
_geom_angle
O001 C004 C005 117.4(2)
O002 C004 O001 125.3(3)
O002 C004 C005 117.2(2)
N003 C005 C004 111.6(2)

loop_
_geom_bond_atom_site_label_1
_geom_bond_atom_site_label_2
_geom_bond_distance
O001 C004 1.271(3)
O002 C004 1.248(3)
N003 C005 1.470(3)
C004 C005 1.529(3)
